data_4073283
loop_
_publ_author_name
'Occhipinti, Giovanni'
'Bj\/orsvik, Hans-Ren\'e'
'T\"ornroos, Karl Wilhelm'
'Jensen, Vidar R.'

_publ_section_title
;
 Ruthenium Alkylidene Complexes of Chelating Amine Ligands
;
_journal_issue 24
_journal_name_full Organometallics
_journal_page_first 5803
_journal_paper_doi 10.1021/om070219n
_journal_volume 26
_journal_year 2007
_chemical_formula_moiety 'C20 H17 N3 O6, C4 H8 O'
_chemical_formula_sum 'C24 H25 N3 O7'
_chemical_formula_weight 467.47
_chemical_name_systematic
; 
2,2'-[(phenylimino)bis(methylene)]bis(4-nitrophenol)
;
_space_group_IT_number 2
_symmetry_cell_setting triclinic
_symmetry_space_group_name_Hall '-P 1'
_symmetry_space_group_name_H-M 'P -1'
_atom_sites_solution_hydrogens geom
_atom_sites_solution_primary direct
_atom_sites_solution_secondary difmap
_audit_creation_method SHELXL-97
_cell_angle_alpha 107.0680(10)
_cell_angle_beta 96.7810(10)
_cell_angle_gamma 101.8450(10)
_cell_formula_units_Z 2
_cell_length_a 8.9396(3)
_cell_length_b 11.3515(4)
_cell_length_c 11.7548(4)
_cell_measurement_reflns_used 12088
_cell_measurement_temperature 123(2)
_cell_measurement_theta_max 29.56
_cell_measurement_theta_min 2.20
_cell_volume 1095.58(7)
_computing_cell_refinement
;
Bruker (2001). SAINT, version 6.02a, Bruker AXS Inc., Madison, 
Wisconsin, USA.
;
_computing_data_collection
;
Bruker (1999). SMART, version 5.059, Bruker AXS Inc., Madison, 
Wisconsin, USA.
;
_computing_data_reduction
;
Bruker (2001). SAINT, version 6.02a, Bruker AXS Inc., Madison, 
Wisconsin, USA.
;
_computing_molecular_graphics
;
Farrugia, L. J. (1997). ORTEP-3,  J. Appl. Cryst. 30, 565. 
;
_computing_publication_material
;
Bruker AXS (2003). SHELXTL. Version 6.14. Bruker AXS Inc., Madison, 
Wisconsin, USA.
;
_computing_structure_refinement
;
Sheldrick, G. M. (1997). SHELXS97 and SHELXL97. University of 
G\"ottingen, Germany.
;
_computing_structure_solution
;     
Sheldrick, G. M. (1997). SHELXS97 and SHELXL97. University of 
G\"ottingen, Germany. 
;
_diffrn_ambient_temperature 123(2)
_diffrn_detector_area_resol_mean '48 \um'
_diffrn_measured_fraction_theta_full 0.998
_diffrn_measured_fraction_theta_max 0.998
_diffrn_measurement_device_type 'Bruker-AXS SMART 2K CCD'
_diffrn_measurement_method 'omega scans'
_diffrn_radiation_monochromator graphite
_diffrn_radiation_source 'normal-focus sealed tube'
_diffrn_radiation_type MoK\a
_diffrn_radiation_wavelength 0.71073
_diffrn_reflns_av_R_equivalents 0.0166
_diffrn_reflns_av_sigmaI/netI 0.0160
_diffrn_reflns_limit_h_max 12
_diffrn_reflns_limit_h_min -12
_diffrn_reflns_limit_k_max 15
_diffrn_reflns_limit_k_min -15
_diffrn_reflns_limit_l_max 15
_diffrn_reflns_limit_l_min -15
_diffrn_reflns_number 16670
_diffrn_reflns_theta_full 28.57
_diffrn_reflns_theta_max 28.57
_diffrn_reflns_theta_min 2.20
_diffrn_standards_decay_% 0
_diffrn_standards_interval_count 1
_diffrn_standards_interval_time 28h
_diffrn_standards_number 225
_exptl_absorpt_coefficient_mu 0.105
_exptl_absorpt_correction_T_max 0.9859
_exptl_absorpt_correction_T_min 0.9543
_exptl_absorpt_correction_type numerical
_exptl_absorpt_process_details
;
Bruker AXS (2003). SHELXTL. Version 6.14. 
Bruker AXS Inc., Madison, Wisconsin, USA. 
;
_exptl_crystal_colour yellow
_exptl_crystal_density_diffrn 1.417
_exptl_crystal_density_method 'not measured'
_exptl_crystal_description prism
_exptl_crystal_F_000 492
_exptl_crystal_size_max 0.38
_exptl_crystal_size_mid 0.30
_exptl_crystal_size_min 0.14
_refine_diff_density_max 0.346
_refine_diff_density_min -0.270
_refine_diff_density_rms 0.054
_refine_ls_extinction_method none
_refine_ls_goodness_of_fit_ref 1.035
_refine_ls_hydrogen_treatment mixed
_refine_ls_matrix_type full
_refine_ls_number_parameters 313
_refine_ls_number_reflns 5570
_refine_ls_number_restraints 0
_refine_ls_restrained_S_all 1.035
_refine_ls_R_factor_all 0.0429
_refine_ls_R_factor_gt 0.0379
_refine_ls_shift/su_max 0.001
_refine_ls_shift/su_mean 0.000
_refine_ls_structure_factor_coef Fsqd
_refine_ls_weighting_details 'calc w=1/[\s^2^(Fo^2^)+(0.0586P)^2^+0.3040P] where P=(Fo^2^+2Fc^2^)/3'
_refine_ls_weighting_scheme calc
_refine_ls_wR_factor_gt 0.1037
_refine_ls_wR_factor_ref 0.1085
_reflns_number_gt 4918
_reflns_number_total 5570
_reflns_threshold_expression I>2\s(I)
_cod_data_source_file om070219n-file003.cif
_cod_data_source_block Compound8
_cod_original_cell_volume 1095.57(7)
_cod_database_code 4073283

loop_
_symmetry_equiv_pos_as_xyz
'x, y, z'
'-x, -y, -z'

loop_
_atom_site_label
_atom_site_type_symbol
_atom_site_fract_x
_atom_site_fract_y
_atom_site_fract_z
_atom_site_U_iso_or_equiv
_atom_site_adp_type
_atom_site_occupancy
_atom_site_symmetry_multiplicity
_atom_site_calc_flag
_atom_site_refinement_flags
O1 O 0.43122(9) 0.38812(7) 0.81748(7) 0.02370(16) Uani 1 1 d .
H1 H 0.3710(18) 0.3237(15) 0.8272(14) 0.036 Uiso 1 1 d .
C1 C 0.61002(11) 0.74723(9) 0.68411(9) 0.01869(19) Uani 1 1 d .
N1 N 0.67874(9) 0.72347(8) 0.78440(8) 0.02013(17) Uani 1 1 d .
C2 C 0.48798(12) 0.65410(10) 0.59655(10) 0.0234(2) Uani 1 1 d .
H2 H 0.4495 0.5746 0.6077 0.028 Uiso 1 1 calc R
N2 N 0.27709(11) 0.83656(9) 1.04794(9) 0.0268(2) Uani 1 1 d .
O2 O 0.35683(11) 0.93614(8) 1.04363(9) 0.0373(2) Uani 1 1 d .
C3 C 0.42335(13) 0.67696(11) 0.49435(10) 0.0282(2) Uani 1 1 d .
H3 H 0.3417 0.6126 0.4364 0.034 Uiso 1 1 calc R
O3 O 0.16221(11) 0.83159(9) 1.09707(9) 0.0392(2) Uani 1 1 d .
N3 N 1.27920(10) 1.07916(8) 0.78688(8) 0.02221(18) Uani 1 1 d .
O4 O 0.93659(9) 0.60374(7) 0.76306(8) 0.02810(18) Uani 1 1 d .
H4 H 0.9782(19) 0.5440(16) 0.7277(15) 0.042 Uiso 1 1 d .
C4 C 0.47584(13) 0.79200(12) 0.47533(10) 0.0297(2) Uani 1 1 d .
H4A H 0.4333 0.8062 0.4040 0.036 Uiso 1 1 calc R
O5 O 1.23228(9) 1.17351(7) 0.83814(8) 0.02837(18) Uani 1 1 d .
C5 C 0.59204(12) 0.88604(11) 0.56294(11) 0.0277(2) Uani 1 1 d .
H5 H 0.6270 0.9662 0.5521 0.033 Uiso 1 1 calc R
C6 C 0.65827(11) 0.86543(10) 0.66607(10) 0.0222(2) Uani 1 1 d .
H6A H 0.7369 0.9317 0.7250 0.027 Uiso 1 1 calc R
O6 O 1.39776(10) 1.08892(8) 0.74452(9) 0.0371(2) Uani 1 1 d .
C7 C 0.61684(12) 0.60659(9) 0.80785(10) 0.0216(2) Uani 1 1 d .
H7A H 0.7008 0.5882 0.8575 0.026 Uiso 1 1 calc R
H7B H 0.5837 0.5359 0.7298 0.026 Uiso 1 1 calc R
C8 C 0.47997(11) 0.60998(9) 0.87269(9) 0.01840(18) Uani 1 1 d .
C9 C 0.44281(11) 0.72217(9) 0.93089(9) 0.02028(19) Uani 1 1 d .
H9 H 0.5023 0.8014 0.9300 0.024 Uiso 1 1 calc R
C10 C 0.31759(12) 0.71783(9) 0.99076(9) 0.0212(2) Uani 1 1 d .
C11 C 0.22776(12) 0.60457(10) 0.99458(9) 0.0227(2) Uani 1 1 d .
H11 H 0.1427 0.6041 1.0360 0.027 Uiso 1 1 calc R
C12 C 0.26448(11) 0.49225(10) 0.93695(9) 0.0215(2) Uani 1 1 d .
H12 H 0.2045 0.4135 0.9387 0.026 Uiso 1 1 calc R
C13 C 0.38955(11) 0.49434(9) 0.87624(9) 0.01890(19) Uani 1 1 d .
C14 C 0.81584(11) 0.81313(9) 0.86755(9) 0.02014(19) Uani 1 1 d .
H14A H 0.8341 0.7867 0.9401 0.024 Uiso 1 1 calc R
H14B H 0.7943 0.8982 0.8945 0.024 Uiso 1 1 calc R
C15 C 0.96357(11) 0.82489(9) 0.81548(9) 0.01832(18) Uani 1 1 d .
C16 C 1.01974(11) 0.71771(9) 0.76489(9) 0.02049(19) Uani 1 1 d .
C17 C 1.15811(12) 0.73050(9) 0.71967(10) 0.0231(2) Uani 1 1 d .
H17 H 1.1931 0.6570 0.6841 0.028 Uiso 1 1 calc R
C18 C 1.24429(11) 0.84902(10) 0.72633(9) 0.0216(2) Uani 1 1 d .
H18 H 1.3387 0.8584 0.6964 0.026 Uiso 1 1 calc R
C19 C 1.18866(11) 0.95414(9) 0.77808(9) 0.01944(19) Uani 1 1 d .
C20 C 1.05040(11) 0.94371(9) 0.82183(8) 0.01860(18) Uani 1 1 d .
H20 H 1.0155 1.0177 0.8559 0.022 Uiso 1 1 calc R
O1S O 1.02388(12) 0.39503(8) 0.66180(10) 0.0445(3) Uani 1 1 d .
C1S C 1.11663(14) 0.35320(12) 0.57489(11) 0.0330(3) Uani 1 1 d .
H1SA H 1.2284 0.3938 0.6092 0.040 Uiso 1 1 calc R
H1SB H 1.0882 0.3758 0.5015 0.040 Uiso 1 1 calc R
C2S C 1.08467(14) 0.20966(12) 0.54369(11) 0.0337(3) Uani 1 1 d .
H2SA H 1.1701 0.1858 0.5862 0.040 Uiso 1 1 calc R
H2SB H 1.0721 0.1675 0.4553 0.040 Uiso 1 1 calc R
C3S C 0.93365(14) 0.17347(11) 0.58742(11) 0.0317(2) Uani 1 1 d .
H3SA H 0.8418 0.1573 0.5238 0.038 Uiso 1 1 calc R
H3SB H 0.9283 0.0971 0.6128 0.038 Uiso 1 1 calc R
C4S C 0.94410(13) 0.28999(10) 0.69380(10) 0.0281(2) Uani 1 1 d .
H4SA H 0.8389 0.2982 0.7072 0.034 Uiso 1 1 calc R
H4SB H 1.0030 0.2855 0.7685 0.034 Uiso 1 1 calc R

loop_
_atom_site_aniso_label
_atom_site_aniso_U_11
_atom_site_aniso_U_22
_atom_site_aniso_U_33
_atom_site_aniso_U_23
_atom_site_aniso_U_13
_atom_site_aniso_U_12
O1 0.0277(4) 0.0141(3) 0.0292(4) 0.0063(3) 0.0098(3) 0.0037(3)
C1 0.0178(4) 0.0181(4) 0.0237(5) 0.0076(4) 0.0104(3) 0.0074(3)
N1 0.0187(4) 0.0180(4) 0.0264(4) 0.0111(3) 0.0069(3) 0.0034(3)
C2 0.0230(5) 0.0183(4) 0.0283(5) 0.0047(4) 0.0084(4) 0.0059(4)
N2 0.0320(5) 0.0256(4) 0.0288(5) 0.0101(4) 0.0137(4) 0.0137(4)
O2 0.0484(5) 0.0215(4) 0.0488(5) 0.0122(4) 0.0250(4) 0.0138(4)
C3 0.0255(5) 0.0301(5) 0.0253(5) 0.0020(4) 0.0054(4) 0.0092(4)
O3 0.0432(5) 0.0371(5) 0.0501(5) 0.0169(4) 0.0306(4) 0.0214(4)
N3 0.0224(4) 0.0191(4) 0.0256(4) 0.0082(3) 0.0074(3) 0.0035(3)
O4 0.0248(4) 0.0153(3) 0.0466(5) 0.0099(3) 0.0150(3) 0.0060(3)
C4 0.0263(5) 0.0429(6) 0.0269(5) 0.0160(5) 0.0091(4) 0.0149(5)
O5 0.0315(4) 0.0166(3) 0.0370(4) 0.0073(3) 0.0130(3) 0.0046(3)
C5 0.0224(5) 0.0319(6) 0.0389(6) 0.0218(5) 0.0123(4) 0.0097(4)
C6 0.0181(4) 0.0206(4) 0.0307(5) 0.0113(4) 0.0083(4) 0.0050(3)
O6 0.0329(4) 0.0268(4) 0.0566(6) 0.0153(4) 0.0264(4) 0.0053(3)
C7 0.0224(5) 0.0175(4) 0.0298(5) 0.0114(4) 0.0119(4) 0.0067(4)
C8 0.0185(4) 0.0173(4) 0.0207(4) 0.0078(3) 0.0054(3) 0.0040(3)
C9 0.0213(4) 0.0178(4) 0.0235(5) 0.0083(4) 0.0066(4) 0.0052(3)
C10 0.0243(5) 0.0200(5) 0.0222(5) 0.0073(4) 0.0074(4) 0.0093(4)
C11 0.0191(4) 0.0271(5) 0.0236(5) 0.0100(4) 0.0075(4) 0.0055(4)
C12 0.0195(4) 0.0203(4) 0.0236(5) 0.0087(4) 0.0041(4) 0.0004(3)
C13 0.0200(4) 0.0171(4) 0.0190(4) 0.0060(3) 0.0028(3) 0.0037(3)
C14 0.0207(4) 0.0190(4) 0.0218(4) 0.0064(4) 0.0080(4) 0.0055(3)
C15 0.0180(4) 0.0176(4) 0.0197(4) 0.0060(3) 0.0044(3) 0.0049(3)
C16 0.0195(4) 0.0164(4) 0.0257(5) 0.0070(4) 0.0052(4) 0.0042(3)
C17 0.0209(5) 0.0183(4) 0.0312(5) 0.0063(4) 0.0086(4) 0.0078(4)
C18 0.0186(4) 0.0212(5) 0.0264(5) 0.0076(4) 0.0077(4) 0.0062(4)
C19 0.0197(4) 0.0161(4) 0.0221(4) 0.0066(3) 0.0042(3) 0.0027(3)
C20 0.0200(4) 0.0162(4) 0.0193(4) 0.0047(3) 0.0043(3) 0.0053(3)
O1S 0.0584(6) 0.0204(4) 0.0617(6) 0.0123(4) 0.0371(5) 0.0124(4)
C1S 0.0320(6) 0.0337(6) 0.0298(6) 0.0087(5) 0.0100(5) 0.0009(5)
C2S 0.0321(6) 0.0345(6) 0.0333(6) 0.0045(5) 0.0105(5) 0.0133(5)
C3S 0.0324(6) 0.0227(5) 0.0354(6) 0.0051(4) 0.0063(5) 0.0037(4)
C4S 0.0280(5) 0.0259(5) 0.0302(5) 0.0079(4) 0.0102(4) 0.0054(4)

loop_
_atom_type_symbol
_atom_type_description
_atom_type_scat_dispersion_real
_atom_type_scat_dispersion_imag
_atom_type_scat_source
C C 0.0033 0.0016 'International Tables Vol C Tables 4.2.6.8 and 6.1.1.4'
H H 0.0000 0.0000 'International Tables Vol C Tables 4.2.6.8 and 6.1.1.4'
N N 0.0061 0.0033 'International Tables Vol C Tables 4.2.6.8 and 6.1.1.4'
O O 0.0106 0.0060 'International Tables Vol C Tables 4.2.6.8 and 6.1.1.4'

loop_
_geom_angle_atom_site_label_1
_geom_angle_atom_site_label_2
_geom_angle_atom_site_label_3
_geom_angle
C13 O1 H1 108.5(10)
N1 C1 C6 121.42(9)
N1 C1 C2 121.24(9)
C6 C1 C2 117.33(9)
C1 N1 C7 120.48(8)
C1 N1 C14 121.50(8)
C7 N1 C14 118.01(8)
C3 C2 C1 120.93(10)
C3 C2 H2 119.5
C1 C2 H2 119.5
O2 N2 O3 123.08(9)
O2 N2 C10 118.66(9)
O3 N2 C10 118.25(9)
C4 C3 C2 121.17(10)
C4 C3 H3 119.4
C2 C3 H3 119.4
O6 N3 O5 122.28(9)
O6 N3 C19 119.61(9)
O5 N3 C19 118.12(8)
C16 O4 H4 110.5(11)
C3 C4 C5 118.43(10)
C3 C4 H4A 120.8
C5 C4 H4A 120.8
C4 C5 C6 121.39(10)
C4 C5 H5 119.3
C6 C5 H5 119.3
C5 C6 C1 120.66(10)
C5 C6 H6A 119.7
C1 C6 H6A 119.7
N1 C7 C8 113.94(8)
N1 C7 H7A 108.8
C8 C7 H7A 108.8
N1 C7 H7B 108.8
C8 C7 H7B 108.8
H7A C7 H7B 107.7
C9 C8 C13 118.76(9)
C9 C8 C7 122.73(8)
C13 C8 C7 118.49(8)
C8 C9 C10 119.39(9)
C8 C9 H9 120.3
C10 C9 H9 120.3
C11 C10 C9 122.29(9)
C11 C10 N2 119.16(9)
C9 C10 N2 118.52(9)
C12 C11 C10 118.62(9)
C12 C11 H11 120.7
C10 C11 H11 120.7
C11 C12 C13 120.06(9)
C11 C12 H12 120.0
C13 C12 H12 120.0
O1 C13 C12 123.12(9)
O1 C13 C8 116.00(9)
C12 C13 C8 120.88(9)
N1 C14 C15 114.85(8)
N1 C14 H14A 108.6
C15 C14 H14A 108.6
N1 C14 H14B 108.6
C15 C14 H14B 108.6
H14A C14 H14B 107.5
C20 C15 C16 118.38(9)
C20 C15 C14 120.12(8)
C16 C15 C14 121.44(8)
O4 C16 C17 121.67(9)
O4 C16 C15 117.55(9)
C17 C16 C15 120.77(9)
C18 C17 C16 120.63(9)
C18 C17 H17 119.7
C16 C17 H17 119.7
C17 C18 C19 117.98(9)
C17 C18 H18 121.0
C19 C18 H18 121.0
C18 C19 C20 122.47(9)
C18 C19 N3 118.43(9)
C20 C19 N3 119.10(8)
C15 C20 C19 119.75(9)
C15 C20 H20 120.1
C19 C20 H20 120.1
C1S O1S C4S 110.17(9)
O1S C1S C2S 106.72(9)
O1S C1S H1SA 110.4
C2S C1S H1SA 110.4
O1S C1S H1SB 110.4
C2S C1S H1SB 110.4
H1SA C1S H1SB 108.6
C1S C2S C3S 103.81(9)
C1S C2S H2SA 111.0
C3S C2S H2SA 111.0
C1S C2S H2SB 111.0
C3S C2S H2SB 111.0
H2SA C2S H2SB 109.0
C4S C3S C2S 102.40(9)
C4S C3S H3SA 111.3
C2S C3S H3SA 111.3
C4S C3S H3SB 111.3
C2S C3S H3SB 111.3
H3SA C3S H3SB 109.2
O1S C4S C3S 105.15(9)
O1S C4S H4SA 110.7
C3S C4S H4SA 110.7
O1S C4S H4SB 110.7
C3S C4S H4SB 110.7
H4SA C4S H4SB 108.8

loop_
_geom_bond_atom_site_label_1
_geom_bond_atom_site_label_2
_geom_bond_distance
O1 C13 1.3513(12)
O1 H1 0.860(17)
C1 N1 1.3870(13)
C1 C6 1.4079(13)
C1 C2 1.4107(14)
N1 C7 1.4463(12)
N1 C14 1.4541(12)
C2 C3 1.3874(16)
C2 H2 0.9500
N2 O2 1.2247(13)
N2 O3 1.2356(12)
N2 C10 1.4579(13)
C3 C4 1.3856(17)
C3 H3 0.9500
N3 O6 1.2217(12)
N3 O5 1.2456(12)
N3 C19 1.4499(12)
O4 C16 1.3461(12)
O4 H4 0.863(17)
C4 C5 1.3878(17)
C4 H4A 0.9500
C5 C6 1.3887(15)
C5 H5 0.9500
C6 H6A 0.9500
C7 C8 1.5171(13)
C7 H7A 0.9900
C7 H7B 0.9900
C8 C9 1.3843(13)
C8 C13 1.4081(13)
C9 C10 1.3909(14)
C9 H9 0.9500
C10 C11 1.3851(14)
C11 C12 1.3819(14)
C11 H11 0.9500
C12 C13 1.3954(14)
C12 H12 0.9500
C14 C15 1.5176(13)
C14 H14A 0.9900
C14 H14B 0.9900
C15 C20 1.3874(13)
C15 C16 1.4080(13)
C16 C17 1.4002(14)
C17 C18 1.3814(14)
C17 H17 0.9500
C18 C19 1.3893(13)
C18 H18 0.9500
C19 C20 1.3899(13)
C20 H20 0.9500
O1S C1S 1.4259(15)
O1S C4S 1.4316(14)
C1S C2S 1.5180(18)
C1S H1SA 0.9900
C1S H1SB 0.9900
C2S C3S 1.5218(17)
C2S H2SA 0.9900
C2S H2SB 0.9900
C3S C4S 1.5076(16)
C3S H3SA 0.9900
C3S H3SB 0.9900
C4S H4SA 0.9900
C4S H4SB 0.9900

loop_
_geom_torsion_atom_site_label_1
_geom_torsion_atom_site_label_2
_geom_torsion_atom_site_label_3
_geom_torsion_atom_site_label_4
_geom_torsion
C6 C1 N1 C7 173.52(9)
C2 C1 N1 C7 -5.96(13)
C6 C1 N1 C14 -7.64(14)
C2 C1 N1 C14 172.88(9)
N1 C1 C2 C3 -177.79(9)
C6 C1 C2 C3 2.71(14)
C1 C2 C3 C4 -0.37(16)
C2 C3 C4 C5 -1.91(16)
C3 C4 C5 C6 1.79(16)
C4 C5 C6 C1 0.62(16)
N1 C1 C6 C5 177.67(9)
C2 C1 C6 C5 -2.83(14)
C1 N1 C7 C8 -82.82(11)
C14 N1 C7 C8 98.30(10)
N1 C7 C8 C9 -15.47(14)
N1 C7 C8 C13 166.16(9)
C13 C8 C9 C10 -0.18(14)
C7 C8 C9 C10 -178.54(9)
C8 C9 C10 C11 0.06(15)
C8 C9 C10 N2 -177.93(9)
O2 N2 C10 C11 -179.69(10)
O3 N2 C10 C11 -0.72(15)
O2 N2 C10 C9 -1.64(15)
O3 N2 C10 C9 177.33(10)
C9 C10 C11 C12 0.12(15)
N2 C10 C11 C12 178.09(9)
C10 C11 C12 C13 -0.17(15)
C11 C12 C13 O1 -179.61(9)
C11 C12 C13 C8 0.05(15)
C9 C8 C13 O1 179.80(8)
C7 C8 C13 O1 -1.76(13)
C9 C8 C13 C12 0.13(14)
C7 C8 C13 C12 178.56(9)
C1 N1 C14 C15 -68.90(11)
C7 N1 C14 C15 109.98(10)
N1 C14 C15 C20 127.35(9)
N1 C14 C15 C16 -55.53(12)
C20 C15 C16 O4 177.90(9)
C14 C15 C16 O4 0.73(14)
C20 C15 C16 C17 -1.39(15)
C14 C15 C16 C17 -178.55(9)
O4 C16 C17 C18 -177.75(10)
C15 C16 C17 C18 1.51(16)
C16 C17 C18 C19 -0.55(15)
C17 C18 C19 C20 -0.51(15)
C17 C18 C19 N3 179.25(9)
O6 N3 C19 C18 3.04(14)
O5 N3 C19 C18 -176.90(9)
O6 N3 C19 C20 -177.20(10)
O5 N3 C19 C20 2.86(14)
C16 C15 C20 C19 0.35(14)
C14 C15 C20 C19 177.56(9)
C18 C19 C20 C15 0.60(15)
N3 C19 C20 C15 -179.15(9)
C4S O1S C1S C2S 3.91(14)
O1S C1S C2S C3S 17.50(13)
C1S C2S C3S C4S -30.90(12)
C1S O1S C4S C3S -24.09(13)
C2S C3S C4S O1S 33.82(12)
